data_4330957
loop_
_publ_author_name
'Jian Lin'
'Justin N. Cross'
'Juan Diwu'
'Matthew J. Polinski'
'Eric M. Villa'
'Thomas E. Albrecht-Schmitt'

_publ_section_title
;
 Unusual Coordination for Plutonium(IV), Cerium(IV), and Zirconium(IV) in
 the Cationic Layered Materials [M2Te4O11]X2 (M = Pu, Ce, Zr; X = Cl, Br)
;
_journal_name_full 'Inorganic Chemistry'
_journal_page_first 11949
_journal_page_last 11954
_journal_paper_doi 10.1021/ic301846g
_journal_volume 51
_journal_year 2012
_chemical_formula_moiety '[Zr2Te4O11]Cl2'
_chemical_formula_sum 'Cl2 O11 Te4 Zr2'
_chemical_formula_weight 939.74
_chemical_name_common 'Zirconium tellurite chloride'
_chemical_name_systematic
; 
 ? 
;
_space_group_IT_number 2
_symmetry_cell_setting triclinic
_symmetry_space_group_name_Hall '-P 1'
_symmetry_space_group_name_H-M 'P -1'
_atom_sites_solution_hydrogens none
_atom_sites_solution_primary direct
_atom_sites_solution_secondary difmap
_audit_creation_method SHELXL-97
_cell_angle_alpha 111.031(2)
_cell_angle_beta 107.958(2)
_cell_angle_gamma 98.476(2)
_cell_formula_units_Z 2
_cell_length_a 7.7986(11)
_cell_length_b 9.4173(13)
_cell_length_c 10.3257(15)
_cell_measurement_reflns_used 2989
_cell_measurement_temperature 100(2)
_cell_measurement_theta_max 27.570
_cell_measurement_theta_min 1.083
_cell_volume 644.28(16)
_computing_cell_refinement 'smart saint'
_computing_data_collection smart
_computing_data_reduction SAINT
_computing_molecular_graphics 'SHELXP-97 (Sheldrick, 1997)'
_computing_publication_material 'SHELXCIF-97 (Sheldrick, 2000)'
_computing_structure_refinement 'SHELXL-97 (Sheldrick, 1997)'
_computing_structure_solution 'SHELXS-97 (Sheldrick, 1990)'
_diffrn_ambient_temperature 100(2)
_diffrn_detector_area_resol_mean 0
_diffrn_measured_fraction_theta_full 0.984
_diffrn_measured_fraction_theta_max 0.984
_diffrn_measurement_device_type 'BRUKER apex II'
_diffrn_measurement_method '0.5 wide w/ exposures'
_diffrn_radiation_monochromator 'Quazar optics'
_diffrn_radiation_source 'Imus microfocused'
_diffrn_radiation_type MoK\a
_diffrn_radiation_wavelength 0.71073
_diffrn_reflns_av_R_equivalents 0.0382
_diffrn_reflns_av_sigmaI/netI 0.0496
_diffrn_reflns_limit_h_max 10
_diffrn_reflns_limit_h_min -10
_diffrn_reflns_limit_k_max 12
_diffrn_reflns_limit_k_min -12
_diffrn_reflns_limit_l_max 13
_diffrn_reflns_limit_l_min -13
_diffrn_reflns_number 7683
_diffrn_reflns_theta_full 27.57
_diffrn_reflns_theta_max 27.57
_diffrn_reflns_theta_min 2.30
_exptl_absorpt_coefficient_mu 10.956
_exptl_absorpt_correction_T_max 0.947
_exptl_absorpt_correction_T_min 0.681
_exptl_absorpt_correction_type numerical
_exptl_absorpt_process_details SHELTXPREP
_exptl_crystal_colour Colorless
_exptl_crystal_density_diffrn 4.844
_exptl_crystal_density_meas ?
_exptl_crystal_description Tablet
_exptl_crystal_F_000 820
_exptl_crystal_size_max 0.050
_exptl_crystal_size_mid 0.030
_exptl_crystal_size_min 0.005
_refine_diff_density_max 4.146
_refine_diff_density_min -2.008
_refine_diff_density_rms 0.365
_refine_ls_extinction_method none
_refine_ls_goodness_of_fit_ref 1.083
_refine_ls_hydrogen_treatment none
_refine_ls_matrix_type full
_refine_ls_number_parameters 172
_refine_ls_number_reflns 2941
_refine_ls_number_restraints 0
_refine_ls_restrained_S_all 1.083
_refine_ls_R_factor_all 0.0589
_refine_ls_R_factor_gt 0.0423
_refine_ls_shift/su_max 0.000
_refine_ls_shift/su_mean 0.000
_refine_ls_structure_factor_coef Fsqd
_refine_ls_weighting_details 'calc w=1/[\s^2^(Fo^2^)+(0.0416P)^2^+1.2055P] where P=(Fo^2^+2Fc^2^)/3'
_refine_ls_weighting_scheme calc
_refine_ls_wR_factor_gt 0.0936
_refine_ls_wR_factor_ref 0.1023
_reflns_number_gt 2285
_reflns_number_total 2941
_reflns_threshold_expression >2sigma(I)
_cod_data_source_file ic301846g_si_002_3.cif
_cod_data_source_block '[Zr2Te4O11]Cl2'
_cod_depositor_comments
;
The following automatic conversions were performed:

'_exptl_crystal_density_meas' value 'N/A' was changed to '?' - the
value is perceived as not measured.

Automatic conversion script
Id: cif_fix_values 3008 2015-01-20 13:52:24Z robertas 
;
_cod_database_code 4330957

loop_
_symmetry_equiv_pos_as_xyz
'x, y, z'
'-x, -y, -z'

loop_
_atom_site_label
_atom_site_type_symbol
_atom_site_fract_x
_atom_site_fract_y
_atom_site_fract_z
_atom_site_U_iso_or_equiv
_atom_site_adp_type
_atom_site_occupancy
_atom_site_symmetry_multiplicity
_atom_site_calc_flag
Zr1 Zr 0.37552(12) 0.11280(10) 0.11145(9) 0.0118(2) Uani 1 1 d
Zr2 Zr 0.11586(11) 0.38646(10) 0.38049(9) 0.0117(2) Uani 1 1 d
Te2 Te -0.25869(8) 0.49552(7) 0.21013(7) 0.01359(16) Uani 1 1 d
Te4 Te 0.00778(8) 0.26507(7) -0.00184(7) 0.01333(16) Uani 1 1 d
Te3 Te 0.21813(9) 0.02203(7) -0.26393(6) 0.01420(16) Uani 1 1 d
Te1 Te 0.52021(8) 0.23584(7) 0.52941(6) 0.01227(16) Uani 1 1 d
Cl2 Cl -0.1066(4) 0.1203(3) -0.3716(3) 0.0320(7) Uani 1 1 d
Cl1 Cl 0.3681(4) 0.6110(3) 0.1107(3) 0.0305(6) Uani 1 1 d
O3 O 0.4979(11) 0.1414(9) 0.3315(8) 0.037(2) Uani 1 1 d
O2 O 0.3286(10) 0.3314(9) 0.5145(9) 0.0332(19) Uani 1 1 d
O9 O 0.4100(8) 0.0070(8) -0.1075(7) 0.0205(16) Uani 1 1 d
O8 O 0.1738(9) 0.1346(8) -0.0820(7) 0.0189(15) Uani 1 1 d
O5 O -0.0726(9) 0.3889(8) 0.1685(7) 0.0234(16) Uani 1 1 d
O11 O 0.1810(9) 0.2583(8) 0.1763(7) 0.0185(15) Uani 1 1 d
O6 O -0.1102(8) 0.5052(8) 0.4003(7) 0.0194(15) Uani 1 1 d
O1 O 0.7108(9) 0.4141(7) 0.5890(7) 0.0215(15) Uani 1 1 d
O4 O -0.4470(8) 0.3224(7) 0.1600(7) 0.0178(15) Uani 1 1 d
O10 O -0.1778(8) 0.0855(7) -0.0614(7) 0.0177(14) Uani 1 1 d
O7 O 0.0620(8) -0.1750(7) -0.3278(7) 0.0167(14) Uani 1 1 d

loop_
_atom_site_aniso_label
_atom_site_aniso_U_11
_atom_site_aniso_U_22
_atom_site_aniso_U_33
_atom_site_aniso_U_23
_atom_site_aniso_U_13
_atom_site_aniso_U_12
Zr1 0.0099(4) 0.0113(4) 0.0107(4) 0.0034(4) 0.0014(4) 0.0024(4)
Zr2 0.0102(4) 0.0108(4) 0.0082(4) 0.0012(4) 0.0006(3) 0.0007(4)
Te2 0.0099(3) 0.0129(3) 0.0159(3) 0.0067(2) 0.0026(2) 0.0017(2)
Te4 0.0140(3) 0.0104(3) 0.0151(3) 0.0042(2) 0.0072(2) 0.0022(2)
Te3 0.0153(3) 0.0124(3) 0.0105(3) 0.0038(2) 0.0025(2) 0.0002(2)
Te1 0.0116(3) 0.0115(3) 0.0109(3) 0.0041(2) 0.0026(2) 0.0011(2)
Cl2 0.0365(16) 0.0449(17) 0.0223(14) 0.0173(13) 0.0115(12) 0.0259(14)
Cl1 0.0370(15) 0.0427(17) 0.0195(13) 0.0160(13) 0.0120(12) 0.0243(14)
O3 0.049(5) 0.034(5) 0.014(4) 0.006(3) 0.006(4) -0.001(4)
O2 0.018(4) 0.031(4) 0.045(5) 0.017(4) 0.003(3) 0.013(3)
O9 0.013(3) 0.024(4) 0.018(4) 0.003(3) 0.003(3) 0.010(3)
O8 0.024(4) 0.029(4) 0.009(3) 0.006(3) 0.011(3) 0.019(3)
O5 0.016(4) 0.041(4) 0.016(4) 0.010(3) 0.010(3) 0.016(3)
O11 0.017(3) 0.022(4) 0.016(3) 0.004(3) 0.008(3) 0.010(3)
O6 0.014(3) 0.026(4) 0.012(3) 0.006(3) 0.003(3) 0.004(3)
O1 0.022(4) 0.014(3) 0.023(4) 0.003(3) 0.011(3) 0.000(3)
O4 0.015(3) 0.012(3) 0.022(4) 0.003(3) 0.008(3) -0.002(3)
O10 0.015(3) 0.016(3) 0.019(4) 0.004(3) 0.008(3) 0.002(3)
O7 0.014(3) 0.009(3) 0.018(4) 0.001(3) 0.003(3) -0.004(3)

loop_
_atom_type_symbol
_atom_type_description
_atom_type_scat_dispersion_real
_atom_type_scat_dispersion_imag
_atom_type_scat_source
Cl Cl 0.1484 0.1585 'International Tables Vol C Tables 4.2.6.8 and 6.1.1.4'
O O 0.0106 0.0060 'International Tables Vol C Tables 4.2.6.8 and 6.1.1.4'
Te Te -0.5308 1.6751 'International Tables Vol C Tables 4.2.6.8 and 6.1.1.4'
Zr Zr -2.9673 0.5597 'International Tables Vol C Tables 4.2.6.8 and 6.1.1.4'

loop_
_geom_angle_atom_site_label_1
_geom_angle_atom_site_label_2
_geom_angle_atom_site_label_3
_geom_angle
_geom_angle_site_symmetry_1
_geom_angle_site_symmetry_3
O10 Zr1 O4 174.3(2) 2 1_655
O10 Zr1 O3 90.3(3) 2 .
O4 Zr1 O3 91.6(3) 1_655 .
O10 Zr1 O9 93.1(2) 2 2_655
O4 Zr1 O9 92.6(2) 1_655 2_655
O3 Zr1 O9 76.3(3) . 2_655
O10 Zr1 O8 87.6(3) 2 .
O4 Zr1 O8 88.5(3) 1_655 .
O3 Zr1 O8 156.6(3) . .
O9 Zr1 O8 127.0(2) 2_655 .
O10 Zr1 O9 93.4(2) 2 .
O4 Zr1 O9 88.7(2) 1_655 .
O3 Zr1 O9 139.2(3) . .
O9 Zr1 O9 62.9(3) 2_655 .
O8 Zr1 O9 64.2(2) . .
O10 Zr1 O11 88.7(2) 2 .
O4 Zr1 O11 85.9(2) 1_655 .
O3 Zr1 O11 90.1(3) . .
O9 Zr1 O11 166.3(2) 2_655 .
O8 Zr1 O11 66.6(2) . .
O9 Zr1 O11 130.6(2) . .
O10 Zr1 Te3 88.62(18) 2 .
O4 Zr1 Te3 90.44(18) 1_655 .
O3 Zr1 Te3 170.2(2) . .
O9 Zr1 Te3 94.08(17) 2_655 .
O8 Zr1 Te3 32.96(15) . .
O9 Zr1 Te3 31.33(15) . .
O11 Zr1 Te3 99.59(16) . .
O1 Zr2 O7 174.2(2) 2_666 2
O1 Zr2 O2 93.7(3) 2_666 .
O7 Zr2 O2 88.4(3) 2 .
O1 Zr2 O6 92.7(3) 2_666 2_566
O7 Zr2 O6 93.0(2) 2 2_566
O2 Zr2 O6 76.3(3) . 2_566
O1 Zr2 O5 86.2(3) 2_666 .
O7 Zr2 O5 89.8(3) 2 .
O2 Zr2 O5 157.0(3) . .
O6 Zr2 O5 126.7(2) 2_566 .
O1 Zr2 O6 91.7(2) 2_666 .
O7 Zr2 O6 90.3(2) 2 .
O2 Zr2 O6 138.8(3) . .
O6 Zr2 O6 62.7(3) 2_566 .
O5 Zr2 O6 64.1(2) . .
O1 Zr2 O11 86.9(2) 2_666 .
O7 Zr2 O11 87.6(2) 2 .
O2 Zr2 O11 90.6(3) . .
O6 Zr2 O11 166.8(2) 2_566 .
O5 Zr2 O11 66.5(2) . .
O6 Zr2 O11 130.5(2) . .
O1 Zr2 Te2 89.02(19) 2_666 .
O7 Zr2 Te2 89.87(17) 2 .
O2 Zr2 Te2 170.2(2) . .
O6 Zr2 Te2 94.19(17) 2_566 .
O5 Zr2 Te2 32.58(16) . .
O6 Zr2 Te2 31.51(15) . .
O11 Zr2 Te2 99.02(16) . .
O4 Te2 O6 95.4(3) . .
O4 Te2 O5 98.8(3) . .
O6 Te2 O5 76.1(3) . .
O4 Te2 Zr2 98.8(2) . .
O6 Te2 Zr2 37.92(19) . .
O5 Te2 Zr2 38.20(19) . .
O10 Te4 O11 97.7(3) . .
O10 Te4 O5 90.9(3) . .
O11 Te4 O5 76.1(3) . .
O10 Te4 O8 91.9(3) . .
O11 Te4 O8 76.2(2) . .
O5 Te4 O8 152.2(3) . .
O7 Te3 O9 94.8(3) . .
O7 Te3 O8 98.9(3) . .
O9 Te3 O8 75.8(3) . .
O7 Te3 Zr1 96.1(2) . .
O9 Te3 Zr1 37.83(19) . .
O8 Te3 Zr1 38.14(17) . .
O1 Te1 O2 96.5(3) . .
O1 Te1 O3 96.4(3) . .
O2 Te1 O3 102.5(4) . .
Te1 O3 Zr1 148.5(5) . .
Te1 O2 Zr2 148.1(5) . .
Te3 O9 Zr1 131.7(3) . 2_655
Te3 O9 Zr1 110.8(3) . .
Zr1 O9 Zr1 117.1(3) 2_655 .
Te3 O8 Te4 143.6(3) . .
Te3 O8 Zr1 108.9(3) . .
Te4 O8 Zr1 107.5(3) . .
Te2 O5 Te4 143.4(3) . .
Te2 O5 Zr2 109.2(3) . .
Te4 O5 Zr2 107.2(3) . .
Te4 O11 Zr2 110.2(3) . .
Te4 O11 Zr1 109.7(3) . .
Zr2 O11 Zr1 139.9(3) . .
Te2 O6 Zr2 132.1(3) . 2_566
Te2 O6 Zr2 110.6(3) . .
Zr2 O6 Zr2 117.3(3) 2_566 .
Te1 O1 Zr2 168.6(4) . 2_666
Te2 O4 Zr1 170.9(4) . 1_455
Te4 O10 Zr1 175.6(4) . 2
Te3 O7 Zr2 174.6(4) . 2

loop_
_geom_bond_atom_site_label_1
_geom_bond_atom_site_label_2
_geom_bond_distance
_geom_bond_site_symmetry_2
Zr1 O10 2.025(6) 2
Zr1 O4 2.030(6) 1_655
Zr1 O3 2.072(7) .
Zr1 O9 2.154(6) 2_655
Zr1 O8 2.227(6) .
Zr1 O9 2.239(6) .
Zr1 O11 2.282(6) .
Zr1 Te3 3.4118(12) .
Zr2 O1 2.005(6) 2_666
Zr2 O7 2.032(6) 2
Zr2 O2 2.071(7) .
Zr2 O6 2.141(6) 2_566
Zr2 O5 2.240(6) .
Zr2 O6 2.245(6) .
Zr2 O11 2.274(6) .
Zr2 Te2 3.4197(11) .
Te2 O4 1.817(6) .
Te2 O6 1.909(6) .
Te2 O5 1.950(6) .
Te4 O10 1.821(6) .
Te4 O11 1.947(6) .
Te4 O5 2.066(6) .
Te4 O8 2.067(6) .
Te3 O7 1.822(6) .
Te3 O9 1.898(6) .
Te3 O8 1.962(6) .
Te1 O1 1.834(6) .
Te1 O2 1.849(7) .
Te1 O3 1.851(7) .
O9 Zr1 2.154(6) 2_655
O6 Zr2 2.141(6) 2_566
O1 Zr2 2.005(6) 2_666
O4 Zr1 2.030(6) 1_455
O10 Zr1 2.025(6) 2
O7 Zr2 2.032(6) 2

loop_
_geom_torsion_atom_site_label_1
_geom_torsion_atom_site_label_2
_geom_torsion_atom_site_label_3
_geom_torsion_atom_site_label_4
_geom_torsion
_geom_torsion_site_symmetry_1
_geom_torsion_site_symmetry_4
O1 Zr2 Te2 O4 177.6(3) 2_666 .
O7 Zr2 Te2 O4 3.2(3) 2 .
O2 Zr2 Te2 O4 -76.5(12) . .
O6 Zr2 Te2 O4 -89.8(3) 2_566 .
O5 Zr2 Te2 O4 93.1(4) . .
O6 Zr2 Te2 O4 -87.6(4) . .
O11 Zr2 Te2 O4 90.8(3) . .
O1 Zr2 Te2 O6 -94.8(4) 2_666 .
O7 Zr2 Te2 O6 90.8(4) 2 .
O2 Zr2 Te2 O6 11.1(13) . .
O6 Zr2 Te2 O6 -2.2(5) 2_566 .
O5 Zr2 Te2 O6 -179.3(5) . .
O11 Zr2 Te2 O6 178.4(4) . .
O1 Zr2 Te2 O5 84.5(4) 2_666 .
O7 Zr2 Te2 O5 -89.9(4) 2 .
O2 Zr2 Te2 O5 -169.6(12) . .
O6 Zr2 Te2 O5 177.1(4) 2_566 .
O6 Zr2 Te2 O5 179.3(5) . .
O11 Zr2 Te2 O5 -2.3(4) . .
O10 Zr1 Te3 O7 -8.9(3) 2 .
O4 Zr1 Te3 O7 176.8(3) 1_655 .
O3 Zr1 Te3 O7 74.7(13) . .
O9 Zr1 Te3 O7 84.1(3) 2_655 .
O8 Zr1 Te3 O7 -96.6(4) . .
O9 Zr1 Te3 O7 90.0(4) . .
O11 Zr1 Te3 O7 -97.3(3) . .
O10 Zr1 Te3 O9 -98.9(4) 2 .
O4 Zr1 Te3 O9 86.8(4) 1_655 .
O3 Zr1 Te3 O9 -15.3(13) . .
O9 Zr1 Te3 O9 -5.8(5) 2_655 .
O8 Zr1 Te3 O9 173.4(4) . .
O11 Zr1 Te3 O9 172.7(4) . .
O10 Zr1 Te3 O8 87.8(4) 2 .
O4 Zr1 Te3 O8 -86.6(4) 1_655 .
O3 Zr1 Te3 O8 171.3(13) . .
O9 Zr1 Te3 O8 -179.2(4) 2_655 .
O9 Zr1 Te3 O8 -173.4(4) . .
O11 Zr1 Te3 O8 -0.7(4) . .
O1 Te1 O3 Zr1 -89.0(8) . .
O2 Te1 O3 Zr1 9.2(9) . .
O10 Zr1 O3 Te1 -95.5(8) 2 .
O4 Zr1 O3 Te1 79.1(8) 1_655 .
O9 Zr1 O3 Te1 171.4(9) 2_655 .
O8 Zr1 O3 Te1 -10.9(13) . .
O9 Zr1 O3 Te1 169.0(6) . .
O11 Zr1 O3 Te1 -6.8(8) . .
Te3 Zr1 O3 Te1 -178.9(5) . .
O1 Te1 O2 Zr2 93.3(8) . .
O3 Te1 O2 Zr2 -4.7(9) . .
O1 Zr2 O2 Te1 -86.1(8) 2_666 .
O7 Zr2 O2 Te1 88.5(8) 2 .
O6 Zr2 O2 Te1 -178.0(8) 2_566 .
O5 Zr2 O2 Te1 2.8(13) . .
O6 Zr2 O2 Te1 177.2(6) . .
O11 Zr2 O2 Te1 0.9(8) . .
Te2 Zr2 O2 Te1 168.4(5) . .
O7 Te3 O9 Zr1 78.4(5) . 2_655
O8 Te3 O9 Zr1 176.4(5) . 2_655
Zr1 Te3 O9 Zr1 172.2(7) . 2_655
O7 Te3 O9 Zr1 -93.8(3) . .
O8 Te3 O9 Zr1 4.2(3) . .
O10 Zr1 O9 Te3 81.7(3) 2 .
O4 Zr1 O9 Te3 -93.0(3) 1_655 .
O3 Zr1 O9 Te3 176.1(3) . .
O9 Zr1 O9 Te3 173.5(6) 2_655 .
O8 Zr1 O9 Te3 -4.0(3) . .
O11 Zr1 O9 Te3 -9.5(5) . .
O10 Zr1 O9 Zr1 -91.7(3) 2 2_655
O4 Zr1 O9 Zr1 93.6(3) 1_655 2_655
O3 Zr1 O9 Zr1 2.6(6) . 2_655
O9 Zr1 O9 Zr1 0.0 2_655 2_655
O8 Zr1 O9 Zr1 -177.4(4) . 2_655
O11 Zr1 O9 Zr1 177.1(2) . 2_655
Te3 Zr1 O9 Zr1 -173.5(6) . 2_655
O7 Te3 O8 Te4 -90.6(6) . .
O9 Te3 O8 Te4 176.6(7) . .
Zr1 Te3 O8 Te4 -179.2(8) . .
O7 Te3 O8 Zr1 88.6(3) . .
O9 Te3 O8 Zr1 -4.2(3) . .
O10 Te4 O8 Te3 83.1(6) . .
O11 Te4 O8 Te3 -179.4(7) . .
O5 Te4 O8 Te3 178.7(5) . .
O10 Te4 O8 Zr1 -96.1(3) . .
O11 Te4 O8 Zr1 1.4(3) . .
O5 Te4 O8 Zr1 -0.5(8) . .
O10 Zr1 O8 Te3 -91.1(3) 2 .
O4 Zr1 O8 Te3 93.1(3) 1_655 .
O3 Zr1 O8 Te3 -176.3(5) . .
O9 Zr1 O8 Te3 1.0(5) 2_655 .
O9 Zr1 O8 Te3 3.8(3) . .
O11 Zr1 O8 Te3 179.3(4) . .
O10 Zr1 O8 Te4 88.4(3) 2 .
O4 Zr1 O8 Te4 -87.4(3) 1_655 .
O3 Zr1 O8 Te4 3.2(8) . .
O9 Zr1 O8 Te4 -179.5(2) 2_655 .
O9 Zr1 O8 Te4 -176.7(4) . .
O11 Zr1 O8 Te4 -1.2(2) . .
Te3 Zr1 O8 Te4 179.5(5) . .
O4 Te2 O5 Te4 82.0(7) . .
O6 Te2 O5 Te4 175.5(7) . .
Zr2 Te2 O5 Te4 175.0(9) . .
O4 Te2 O5 Zr2 -93.0(3) . .
O6 Te2 O5 Zr2 0.5(3) . .
O10 Te4 O5 Te2 -78.1(7) . .
O11 Te4 O5 Te2 -175.8(7) . .
O8 Te4 O5 Te2 -173.9(4) . .
O10 Te4 O5 Zr2 97.0(3) . .
O11 Te4 O5 Zr2 -0.7(3) . .
O8 Te4 O5 Zr2 1.1(8) . .
O1 Zr2 O5 Te2 -94.1(3) 2_666 .
O7 Zr2 O5 Te2 90.0(3) 2 .
O2 Zr2 O5 Te2 175.5(5) . .
O6 Zr2 O5 Te2 -3.6(5) 2_566 .
O6 Zr2 O5 Te2 -0.4(3) . .
O11 Zr2 O5 Te2 177.5(4) . .
O1 Zr2 O5 Te4 89.0(3) 2_666 .
O7 Zr2 O5 Te4 -86.9(3) 2 .
O2 Zr2 O5 Te4 -1.4(9) . .
O6 Zr2 O5 Te4 179.5(2) 2_566 .
O6 Zr2 O5 Te4 -177.3(4) . .
O11 Zr2 O5 Te4 0.7(3) . .
Te2 Zr2 O5 Te4 -176.9(6) . .
O10 Te4 O11 Zr2 -88.3(3) . .
O5 Te4 O11 Zr2 0.7(3) . .
O8 Te4 O11 Zr2 -178.4(4) . .
O10 Te4 O11 Zr1 88.7(3) . .
O5 Te4 O11 Zr1 177.8(4) . .
O8 Te4 O11 Zr1 -1.3(3) . .
O1 Zr2 O11 Te4 -87.9(3) 2_666 .
O7 Zr2 O11 Te4 90.1(3) 2 .
O2 Zr2 O11 Te4 178.5(3) . .
O6 Zr2 O11 Te4 -176.7(9) 2_566 .
O5 Zr2 O11 Te4 -0.7(3) . .
O6 Zr2 O11 Te4 1.7(5) . .
Te2 Zr2 O11 Te4 0.6(3) . .
O1 Zr2 O11 Zr1 96.4(5) 2_666 .
O7 Zr2 O11 Zr1 -85.6(5) 2 .
O2 Zr2 O11 Zr1 2.8(5) . .
O6 Zr2 O11 Zr1 7.6(13) 2_566 .
O5 Zr2 O11 Zr1 -176.4(6) . .
O6 Zr2 O11 Zr1 -174.0(4) . .
Te2 Zr2 O11 Zr1 -175.1(4) . .
O10 Zr1 O11 Te4 -86.7(3) 2 .
O4 Zr1 O11 Te4 91.5(3) 1_655 .
O3 Zr1 O11 Te4 -176.9(3) . .
O9 Zr1 O11 Te4 175.7(8) 2_655 .
O8 Zr1 O11 Te4 1.3(3) . .
O9 Zr1 O11 Te4 6.7(5) . .
Te3 Zr1 O11 Te4 1.7(3) . .
O10 Zr1 O11 Zr2 89.0(5) 2 .
O4 Zr1 O11 Zr2 -92.8(5) 1_655 .
O3 Zr1 O11 Zr2 -1.2(5) . .
O9 Zr1 O11 Zr2 -8.6(13) 2_655 .
O8 Zr1 O11 Zr2 177.0(6) . .
O9 Zr1 O11 Zr2 -177.6(4) . .
Te3 Zr1 O11 Zr2 177.4(4) . .
O4 Te2 O6 Zr2 -85.6(5) . 2_566
O5 Te2 O6 Zr2 176.6(5) . 2_566
Zr2 Te2 O6 Zr2 177.1(7) . 2_566
O4 Te2 O6 Zr2 97.3(3) . .
O5 Te2 O6 Zr2 -0.5(3) . .
O1 Zr2 O6 Te2 85.4(3) 2_666 .
O7 Zr2 O6 Te2 -89.2(3) 2 .
O2 Zr2 O6 Te2 -177.1(3) . .
O6 Zr2 O6 Te2 177.6(5) 2_566 .
O5 Zr2 O6 Te2 0.4(3) . .
O11 Zr2 O6 Te2 -2.0(5) . .
O1 Zr2 O6 Zr2 -92.2(3) 2_666 2_566
O7 Zr2 O6 Zr2 93.2(3) 2 2_566
O2 Zr2 O6 Zr2 5.3(6) . 2_566
O6 Zr2 O6 Zr2 0.0 2_566 2_566
O5 Zr2 O6 Zr2 -177.1(4) . 2_566
O11 Zr2 O6 Zr2 -179.6(3) . 2_566
Te2 Zr2 O6 Zr2 -177.6(5) . 2_566
O2 Te1 O1 Zr2 -48.9(19) . 2_666
O3 Te1 O1 Zr2 54.4(19) . 2_666
O6 Te2 O4 Zr1 -52(2) . 1_455
O5 Te2 O4 Zr1 25(2) . 1_455
Zr2 Te2 O4 Zr1 -14(2) . 1_455
O11 Te4 O10 Zr1 19(5) . 2
O5 Te4 O10 Zr1 -57(5) . 2
O8 Te4 O10 Zr1 95(5) . 2
O9 Te3 O7 Zr2 69(4) . 2
O8 Te3 O7 Zr2 -7(4) . 2
Zr1 Te3 O7 Zr2 31(4) . 2
